data_7704560
loop_
_publ_author_name
'Watanabe, Lara K.'
'Wrixon, Justin D.'
'Ahmed, Zeinab S.'
'Hayward, John J.'
'Abbasi, Parisa'
'Pilkington, Melanie'
'Macdonald, Charles L. B.'
'Rawson, Jeremy M.'

_publ_section_title
;
 Oxidative addition of tetrathiocins to palladium(0) and platinum(0): a
 route to dithiolate coordination complexes.
;
_journal_issue 26
_journal_name_full 'Dalton transactions (Cambridge, England : 2003)'
_journal_page_first 9086
_journal_page_last 9093
_journal_paper_doi 10.1039/d0dt01678k
_journal_volume 49
_journal_year 2020
_chemical_formula_moiety 'C48 H46 Fe Na O5 P2 Pd S2, C24 H20 B, 3 ( C H2 Cl2)'
_chemical_formula_sum 'C75 H72 B Cl6 Fe Na O5 P2 Pd S2'
_chemical_formula_weight 1588.13
_space_group_crystal_system monoclinic
_space_group_IT_number 14
_space_group_name_Hall '-P 2ybc'
_space_group_name_H-M_alt 'P 1 21/c 1'
_atom_sites_solution_hydrogens geom
_atom_sites_solution_primary intrinsic
_atom_sites_solution_secondary difmap
_audit_creation_method SHELXL-2017/1
_audit_update_record
;
2019-12-13 deposited with the CCDC.	2020-05-25 downloaded from the CCDC.
;
_cell_angle_alpha 90
_cell_angle_beta 97.523(5)
_cell_angle_gamma 90
_cell_formula_units_Z 4
_cell_length_a 18.640(7)
_cell_length_b 17.432(7)
_cell_length_c 22.044(9)
_cell_measurement_reflns_used 9492
_cell_measurement_temperature 150(2)
_cell_measurement_theta_max 26.27
_cell_measurement_theta_min 2.20
_cell_volume 7101(5)
_computing_cell_refinement 'Bruker SAINT'
_computing_data_collection 'Bruker APEX'
_computing_data_reduction 'Bruker SAINT'
_computing_molecular_graphics 'Bruker SHELXTL'
_computing_publication_material 'Bruker SHELXTL'
_computing_structure_refinement 'SHELXL-2017/1 (Sheldrick, 2017)'
_computing_structure_solution 'SHELXT 2014/5 (Sheldrick, 2014)'
_diffrn_ambient_temperature 150(2)
_diffrn_measured_fraction_theta_full 0.999
_diffrn_measured_fraction_theta_max 0.997
_diffrn_measurement_device_type 'Bruker APEX'
_diffrn_measurement_method 'phi and omega scans'
_diffrn_radiation_type MoK\a
_diffrn_radiation_wavelength 0.71073
_diffrn_reflns_av_R_equivalents 0.0524
_diffrn_reflns_av_unetI/netI 0.0385
_diffrn_reflns_Laue_measured_fraction_full 0.999
_diffrn_reflns_Laue_measured_fraction_max 0.997
_diffrn_reflns_limit_h_max 23
_diffrn_reflns_limit_h_min -23
_diffrn_reflns_limit_k_max 21
_diffrn_reflns_limit_k_min -21
_diffrn_reflns_limit_l_max 27
_diffrn_reflns_limit_l_min -27
_diffrn_reflns_number 75252
_diffrn_reflns_point_group_measured_fraction_full 0.999
_diffrn_reflns_point_group_measured_fraction_max 0.997
_diffrn_reflns_theta_full 25.242
_diffrn_reflns_theta_max 26.348
_diffrn_reflns_theta_min 1.783
_diffrn_source 'fine-focus sealed tube'
_exptl_absorpt_coefficient_mu 0.845
_exptl_absorpt_correction_T_max 0.7454
_exptl_absorpt_correction_T_min 0.6460
_exptl_absorpt_correction_type empirical
_exptl_absorpt_process_details sadabs
_exptl_crystal_colour orange
_exptl_crystal_density_diffrn 1.485
_exptl_crystal_description block
_exptl_crystal_F_000 3256
_exptl_crystal_size_max 0.160
_exptl_crystal_size_mid 0.130
_exptl_crystal_size_min 0.070
_refine_diff_density_max 1.558
_refine_diff_density_min -1.517
_refine_diff_density_rms 0.109
_refine_ls_extinction_method none
_refine_ls_goodness_of_fit_ref 1.069
_refine_ls_hydrogen_treatment constr
_refine_ls_matrix_type full
_refine_ls_number_parameters 864
_refine_ls_number_reflns 14432
_refine_ls_number_restraints 62
_refine_ls_restrained_S_all 1.099
_refine_ls_R_factor_all 0.0675
_refine_ls_R_factor_gt 0.0541
_refine_ls_shift/su_max 0.002
_refine_ls_shift/su_mean 0.000
_refine_ls_structure_factor_coef Fsqd
_refine_ls_weighting_details 'w=1/[\s^2^(Fo^2^)+(0.0579P)^2^+24.4864P] where P=(Fo^2^+2Fc^2^)/3'
_refine_ls_weighting_scheme calc
_refine_ls_wR_factor_gt 0.1319
_refine_ls_wR_factor_ref 0.1418
_reflns_Friedel_coverage 0.000
_reflns_number_gt 12069
_reflns_number_total 14432
_reflns_threshold_expression 'I > 2\s(I)'
_cod_data_source_file d0dt01678k2.cif
_cod_data_source_block JW018_2019_0m_a
_cod_depositor_comments 'Adding full bibliography for 7704546--7704563.cif.'
_cod_original_sg_symbol_H-M 'P 21/c'
_cod_database_code 7704560
_shelx_shelxl_version_number 2017/1
_shelx_space_group_comment
;
The symmetry employed for this shelxl refinement is uniquely defined
by the following loop, which should always be used as a source of
symmetry information in preference to the above space-group names.
They are only intended as comments.
;
_shelx_estimated_absorpt_t_min 0.877
_shelx_estimated_absorpt_t_max 0.943
_exptl_absorpt_special_details
;
SADABS 2016/2 Bruker AXS Madison WI USA
;

loop_
_space_group_symop_operation_xyz
'x, y, z'
'-x, y+1/2, -z+1/2'
'-x, -y, -z'
'x, -y-1/2, z-1/2'

loop_
_atom_site_label
_atom_site_type_symbol
_atom_site_fract_x
_atom_site_fract_y
_atom_site_fract_z
_atom_site_U_iso_or_equiv
_atom_site_adp_type
_atom_site_occupancy
_atom_site_site_symmetry_order
_atom_site_calc_flag
_atom_site_refinement_flags_posn
_atom_site_refinement_flags_adp
_atom_site_refinement_flags_occupancy
_atom_site_disorder_assembly
_atom_site_disorder_group
Pd1 Pd 0.36756(2) 0.79304(2) 0.51442(2) 0.01595(8) Uani 1 1 d . . . . .
Fe1 Fe 0.17848(3) 0.91518(3) 0.54492(3) 0.02311(14) Uani 1 1 d . . . . .
S11 S 0.47476(5) 0.75475(5) 0.56870(4) 0.0197(2) Uani 1 1 d . . . . .
S12 S 0.37676(5) 0.69121(5) 0.44872(4) 0.01866(19) Uani 1 1 d . . . . .
P11 P 0.35418(5) 0.87768(6) 0.59255(4) 0.0176(2) Uani 1 1 d . . . . .
P12 P 0.28155(5) 0.84830(6) 0.44123(4) 0.0206(2) Uani 1 1 d . . . . .
O11 O 0.57998(14) 0.49243(15) 0.43498(11) 0.0188(5) Uani 1 1 d . . . . .
O12 O 0.67010(15) 0.42492(15) 0.36921(13) 0.0241(6) Uani 1 1 d . . . . .
O13 O 0.79657(16) 0.3780(2) 0.43864(15) 0.0381(8) Uani 1 1 d . . . . .
O14 O 0.79541(16) 0.49616(19) 0.52316(14) 0.0335(7) Uani 1 1 d . . . . .
O15 O 0.65898(15) 0.54439(16) 0.52955(13) 0.0268(6) Uani 1 1 d . . . . .
Na1 Na 0.68744(8) 0.42932(9) 0.48119(7) 0.0245(3) Uani 1 1 d . . . . .
C71 C 0.2615(2) 0.8806(2) 0.60629(17) 0.0204(8) Uani 1 1 d . . . . .
C72 C 0.2223(2) 0.9407(2) 0.63231(18) 0.0252(8) Uani 1 1 d . . . . .
H72 H 0.241651 0.988663 0.646862 0.030 Uiso 1 1 calc R U . . .
C73 C 0.1500(2) 0.9161(3) 0.6325(2) 0.0306(10) Uani 1 1 d . . . . .
H73 H 0.112488 0.944847 0.647101 0.037 Uiso 1 1 calc R U . . .
C74 C 0.1430(2) 0.8412(3) 0.6073(2) 0.0319(10) Uani 1 1 d . . . . .
H74 H 0.100012 0.811225 0.602081 0.038 Uiso 1 1 calc R U . . .
C75 C 0.2110(2) 0.8188(2) 0.59126(18) 0.0258(9) Uani 1 1 d . . . . .
H75 H 0.221588 0.771060 0.573586 0.031 Uiso 1 1 calc R U . . .
C81 C 0.2099(2) 0.9116(2) 0.46011(18) 0.0246(9) Uani 1 1 d . . . . .
C82 C 0.2166(2) 0.9881(2) 0.48442(19) 0.0293(9) Uani 1 1 d . . . . .
H82 H 0.259958 1.017255 0.491587 0.035 Uiso 1 1 calc R U . . .
C83 C 0.1469(3) 1.0122(3) 0.4958(2) 0.0338(10) Uani 1 1 d . . . . .
H83 H 0.135518 1.060555 0.511963 0.041 Uiso 1 1 calc R U . . .
C84 C 0.0974(2) 0.9526(3) 0.4793(2) 0.0354(11) Uani 1 1 d . . . . .
H84 H 0.047044 0.953880 0.482367 0.042 Uiso 1 1 calc R U . . .
C85 C 0.1353(2) 0.8902(3) 0.45723(19) 0.0300(9) Uani 1 1 d . . . . .
H85 H 0.114797 0.842574 0.443010 0.036 Uiso 1 1 calc R U . . .
C61 C 0.3820(2) 0.9752(2) 0.57825(17) 0.0191(8) Uani 1 1 d . . . . .
C62 C 0.3774(2) 1.0343(2) 0.61988(18) 0.0242(8) Uani 1 1 d . . . . .
H62 H 0.361360 1.023931 0.658211 0.029 Uiso 1 1 calc R U . . .
C63 C 0.3962(2) 1.1084(2) 0.6056(2) 0.0289(9) Uani 1 1 d . . . . .
H63 H 0.392144 1.148675 0.633941 0.035 Uiso 1 1 calc R U . . .
C64 C 0.4210(2) 1.1244(2) 0.5502(2) 0.0290(9) Uani 1 1 d . . . . .
H64 H 0.433320 1.175398 0.540456 0.035 Uiso 1 1 calc R U . . .
C65 C 0.4276(2) 1.0657(2) 0.50949(19) 0.0269(9) Uani 1 1 d . . . . .
H65 H 0.444950 1.076319 0.471725 0.032 Uiso 1 1 calc R U . . .
C66 C 0.4089(2) 0.9908(2) 0.52328(18) 0.0231(8) Uani 1 1 d . . . . .
H66 H 0.414503 0.950438 0.495337 0.028 Uiso 1 1 calc R U . . .
C51 C 0.4012(2) 0.8537(2) 0.66836(17) 0.0205(8) Uani 1 1 d . . . . .
C52 C 0.3645(2) 0.8201(2) 0.71243(18) 0.0252(8) Uani 1 1 d . . . . .
H52 H 0.313775 0.811805 0.703851 0.030 Uiso 1 1 calc R U . . .
C53 C 0.4005(3) 0.7986(2) 0.7683(2) 0.0327(10) Uani 1 1 d . . . . .
H53 H 0.374676 0.776012 0.798160 0.039 Uiso 1 1 calc R U . . .
C54 C 0.4745(3) 0.8098(3) 0.7811(2) 0.0333(10) Uani 1 1 d . . . . .
H54 H 0.499544 0.794397 0.819442 0.040 Uiso 1 1 calc R U . . .
C55 C 0.5117(2) 0.8434(2) 0.7379(2) 0.0301(9) Uani 1 1 d . . . . .
H55 H 0.562467 0.851301 0.746718 0.036 Uiso 1 1 calc R U . . .
C56 C 0.4756(2) 0.8657(2) 0.68167(18) 0.0239(8) Uani 1 1 d . . . . .
H56 H 0.501505 0.889072 0.652224 0.029 Uiso 1 1 calc R U . . .
C31 C 0.3310(2) 0.9047(2) 0.39018(18) 0.0247(8) Uani 1 1 d . . . . .
C36 C 0.3113(3) 0.9772(3) 0.3687(2) 0.0401(12) Uani 1 1 d . . . . .
H36 H 0.271200 1.002308 0.382569 0.048 Uiso 1 1 calc R U . . .
C35 C 0.3494(3) 1.0136(3) 0.3270(2) 0.0507(14) Uani 1 1 d . . . . .
H35 H 0.335564 1.063656 0.312946 0.061 Uiso 1 1 calc R U . . .
C34 C 0.4067(3) 0.9784(3) 0.3061(2) 0.0403(12) Uani 1 1 d . . . . .
H34 H 0.431677 1.002947 0.276579 0.048 Uiso 1 1 calc R U . . .
C33 C 0.4277(3) 0.9079(3) 0.3277(2) 0.0357(10) Uani 1 1 d . . . . .
H33 H 0.467711 0.883227 0.313352 0.043 Uiso 1 1 calc R U . . .
C32 C 0.3914(2) 0.8716(2) 0.37070(18) 0.0265(9) Uani 1 1 d . . . . .
H32 H 0.408174 0.823440 0.386934 0.032 Uiso 1 1 calc R U . . .
C41 C 0.2321(2) 0.7805(2) 0.38803(18) 0.0248(9) Uani 1 1 d . . . . .
C46 C 0.2061(3) 0.7134(3) 0.4095(2) 0.0337(10) Uani 1 1 d . . . . .
H46 H 0.211845 0.703823 0.452299 0.040 Uiso 1 1 calc R U . . .
C45 C 0.1714(3) 0.6592(3) 0.3697(2) 0.0440(12) Uani 1 1 d . . . . .
H45 H 0.153404 0.613147 0.385082 0.053 Uiso 1 1 calc R U . . .
C44 C 0.1634(3) 0.6730(3) 0.3076(2) 0.0453(13) Uani 1 1 d . . . . .
H44 H 0.140441 0.635996 0.279955 0.054 Uiso 1 1 calc R U . . .
C43 C 0.1885(3) 0.7400(4) 0.2855(2) 0.0447(13) Uani 1 1 d . . . . .
H43 H 0.182258 0.749464 0.242685 0.054 Uiso 1 1 calc R U . . .
C42 C 0.2228(2) 0.7938(3) 0.3251(2) 0.0355(11) Uani 1 1 d . . . . .
H42 H 0.240044 0.840121 0.309447 0.043 Uiso 1 1 calc R U . . .
C11 C 0.5042(2) 0.6779(2) 0.52616(16) 0.0179(7) Uani 1 1 d . . . . .
C12 C 0.4629(2) 0.6515(2) 0.47365(16) 0.0169(7) Uani 1 1 d . . . . .
C13 C 0.4868(2) 0.5896(2) 0.44140(17) 0.0185(7) Uani 1 1 d . . . . .
H13 H 0.458260 0.571186 0.405474 0.022 Uiso 1 1 calc R U . . .
C14 C 0.5521(2) 0.5554(2) 0.46212(16) 0.0169(7) Uani 1 1 d . . . . .
C15 C 0.5947(2) 0.5827(2) 0.51482(17) 0.0189(7) Uani 1 1 d . . . . .
C16 C 0.5704(2) 0.6428(2) 0.54713(17) 0.0192(8) Uani 1 1 d . . . . .
H16 H 0.598506 0.660372 0.583557 0.023 Uiso 1 1 calc R U . . .
C24 C 0.7169(2) 0.5804(3) 0.56875(19) 0.0285(9) Uani 1 1 d . . . . .
H24A H 0.723377 0.554933 0.609248 0.034 Uiso 1 1 calc R U . . .
H24B H 0.705273 0.635045 0.574728 0.034 Uiso 1 1 calc R U . . .
C23 C 0.7847(3) 0.5741(3) 0.5400(3) 0.0416(12) Uani 1 1 d . . . . .
H23A H 0.781254 0.607165 0.503242 0.050 Uiso 1 1 calc R U . . .
H23B H 0.826351 0.591603 0.569177 0.050 Uiso 1 1 calc R U . . .
C22 C 0.8535(3) 0.4900(3) 0.4882(3) 0.0455(13) Uani 1 1 d . . . . .
H22A H 0.898636 0.508801 0.512225 0.055 Uiso 1 1 calc R U . . .
H22B H 0.843609 0.521627 0.450715 0.055 Uiso 1 1 calc R U . . .
C21 C 0.8620(3) 0.4075(4) 0.4712(3) 0.0497(14) Uani 1 1 d . . . . .
H21A H 0.901505 0.402848 0.445520 0.060 Uiso 1 1 calc R U . . .
H21B H 0.875420 0.376885 0.508831 0.060 Uiso 1 1 calc R U . . .
C20 C 0.7908(3) 0.3857(3) 0.3736(2) 0.0402(12) Uani 1 1 d . . . . .
H20A H 0.824393 0.349678 0.356963 0.048 Uiso 1 1 calc R U . . .
H20B H 0.803597 0.438565 0.362602 0.048 Uiso 1 1 calc R U . . .
C19 C 0.7146(2) 0.3682(3) 0.3474(2) 0.0320(10) Uani 1 1 d . . . . .
H19A H 0.709582 0.369319 0.302101 0.038 Uiso 1 1 calc R U . . .
H19B H 0.700640 0.316610 0.360461 0.038 Uiso 1 1 calc R U . . .
C18 C 0.5946(2) 0.4102(2) 0.35279(18) 0.0242(8) Uani 1 1 d . . . . .
H18A H 0.580455 0.363223 0.373472 0.029 Uiso 1 1 calc R U . . .
H18B H 0.583606 0.402741 0.308023 0.029 Uiso 1 1 calc R U . . .
C17 C 0.5541(2) 0.4782(2) 0.37246(17) 0.0252(9) Uani 1 1 d . . . . .
H17A H 0.562425 0.523514 0.347266 0.030 Uiso 1 1 calc R U . . .
H17B H 0.501496 0.467288 0.367523 0.030 Uiso 1 1 calc R U . . .
B1 B 0.7767(2) 0.7076(2) 0.74900(19) 0.0173(8) Uani 1 1 d . . . . .
C121 C 0.7478(2) 0.7686(2) 0.79655(17) 0.0200(8) Uani 1 1 d . . . . .
C126 C 0.7284(2) 0.7447(2) 0.85311(18) 0.0259(9) Uani 1 1 d . . . . .
H126 H 0.731546 0.691736 0.863145 0.031 Uiso 1 1 calc R U . . .
C125 C 0.7052(2) 0.7951(3) 0.8946(2) 0.0331(10) Uani 1 1 d . . . . .
H125 H 0.692150 0.776437 0.932174 0.040 Uiso 1 1 calc R U . . .
C124 C 0.7007(3) 0.8733(3) 0.8817(2) 0.0358(11) Uani 1 1 d . . . . .
H124 H 0.683915 0.908079 0.909827 0.043 Uiso 1 1 calc R U . . .
C123 C 0.7207(3) 0.8992(3) 0.8279(2) 0.0380(11) Uani 1 1 d . . . . .
H123 H 0.718304 0.952406 0.818610 0.046 Uiso 1 1 calc R U . . .
C122 C 0.7447(3) 0.8477(2) 0.7866(2) 0.0310(10) Uani 1 1 d . . . . .
H122 H 0.759570 0.867264 0.749992 0.037 Uiso 1 1 calc R U . . .
C111 C 0.8607(2) 0.6910(2) 0.77652(17) 0.0221(8) Uani 1 1 d . . . . .
C116 C 0.9137(2) 0.7452(3) 0.7684(2) 0.0339(10) Uani 1 1 d . . . . .
H116 H 0.899636 0.789819 0.745156 0.041 Uiso 1 1 calc R U . . .
C115 C 0.9864(3) 0.7373(4) 0.7925(2) 0.0453(13) Uani 1 1 d . . . . .
H115 H 1.020539 0.775731 0.785693 0.054 Uiso 1 1 calc R U . . .
C114 C 1.0079(3) 0.6731(4) 0.8263(2) 0.0465(14) Uani 1 1 d . . . . .
H114 H 1.057528 0.665718 0.841372 0.056 Uiso 1 1 calc R U . . .
C113 C 0.9572(3) 0.6194(3) 0.8383(2) 0.0411(12) Uani 1 1 d . . . . .
H113 H 0.971515 0.576219 0.863224 0.049 Uiso 1 1 calc R U . . .
C112 C 0.8849(2) 0.6287(3) 0.8137(2) 0.0305(9) Uani 1 1 d . . . . .
H112 H 0.850730 0.591249 0.822516 0.037 Uiso 1 1 calc R U . . .
C101 C 0.7676(2) 0.7437(2) 0.67897(17) 0.0201(8) Uani 1 1 d . . . . .
C106 C 0.7029(2) 0.7776(2) 0.6535(2) 0.0291(9) Uani 1 1 d . . . . .
H106 H 0.664771 0.781285 0.678024 0.035 Uiso 1 1 calc R U . . .
C105 C 0.6909(3) 0.8063(3) 0.5944(2) 0.0351(10) Uani 1 1 d . . . . .
H105 H 0.645308 0.828070 0.579348 0.042 Uiso 1 1 calc R U . . .
C104 C 0.7450(3) 0.8033(3) 0.5576(2) 0.0360(11) Uani 1 1 d . . . . .
H104 H 0.738002 0.824285 0.517510 0.043 Uiso 1 1 calc R U . . .
C103 C 0.8093(3) 0.7693(3) 0.5801(2) 0.0368(11) Uani 1 1 d . . . . .
H103 H 0.846838 0.765582 0.554951 0.044 Uiso 1 1 calc R U . . .
C102 C 0.8203(2) 0.7400(2) 0.63944(19) 0.0278(9) Uani 1 1 d . . . . .
H102 H 0.865408 0.716576 0.653563 0.033 Uiso 1 1 calc R U . . .
C131 C 0.7243(2) 0.6306(2) 0.74174(16) 0.0194(8) Uani 1 1 d . . . . .
C132 C 0.7481(2) 0.5571(2) 0.72839(18) 0.0240(8) Uani 1 1 d . . . . .
H132 H 0.798263 0.548800 0.727187 0.029 Uiso 1 1 calc R U . . .
C133 C 0.7003(2) 0.4958(2) 0.71680(18) 0.0278(9) Uani 1 1 d . . . . .
H133 H 0.718712 0.446484 0.708935 0.033 Uiso 1 1 calc R U . . .
C134 C 0.6273(2) 0.5054(3) 0.71653(18) 0.0290(9) Uani 1 1 d . . . . .
H134 H 0.595001 0.463468 0.708132 0.035 Uiso 1 1 calc R U . . .
C135 C 0.6018(2) 0.5776(3) 0.72881(18) 0.0274(9) Uani 1 1 d . . . . .
H135 H 0.551341 0.585529 0.728535 0.033 Uiso 1 1 calc R U . . .
C136 C 0.6492(2) 0.6386(2) 0.74149(17) 0.0232(8) Uani 1 1 d . . . . .
H136 H 0.630371 0.687349 0.750295 0.028 Uiso 1 1 calc R U . . .
Cl2 Cl 0.97094(12) 0.72190(16) 0.98547(8) 0.0960(7) Uani 1 1 d D U . . .
C1A C 0.9201(3) 0.7811(3) 0.9316(3) 0.0677(17) Uani 0.95 1 d D U P A 1
H1A1 H 0.910901 0.753440 0.892107 0.081 Uiso 0.95 1 calc R U P A 1
H1A2 H 0.872697 0.791706 0.945530 0.081 Uiso 0.95 1 calc R U P A 1
Cl1A Cl 0.96304(12) 0.86829(13) 0.92015(14) 0.1019(8) Uani 0.95 1 d D U P A 1
C1B C 0.948(6) 0.8177(16) 0.9788(17) 0.0677(17) Uani 0.05 1 d D U P A 2
H1B1 H 0.991131 0.849103 0.993551 0.081 Uiso 0.05 1 calc R U P A 2
H1B2 H 0.910334 0.828892 1.005211 0.081 Uiso 0.05 1 calc R U P A 2
Cl1B Cl 0.916(2) 0.8440(18) 0.9043(17) 0.1019(8) Uani 0.05 1 d D U P A 2
Cl3 Cl 0.13259(13) 0.49760(17) 0.77540(14) 0.1204(9) Uani 1 1 d D . . . .
C2A C 0.0782(7) 0.4422(9) 0.7735(7) 0.0649(14) Uani 0.36 1 d D . P B 1
H2A1 H 0.101028 0.395431 0.759116 0.078 Uiso 0.36 1 calc R U P B 1
H2A2 H 0.042308 0.458526 0.738791 0.078 Uiso 0.36 1 calc R U P B 1
Cl4A Cl 0.0275(6) 0.4091(10) 0.8250(6) 0.0898(16) Uani 0.36 1 d D U P B 1
C2B C 0.1216(4) 0.4377(6) 0.8369(4) 0.0649(14) Uani 0.64 1 d D . P B 2
H2B1 H 0.154235 0.393224 0.834564 0.078 Uiso 0.64 1 calc R U P B 2
H2B2 H 0.140009 0.466005 0.874714 0.078 Uiso 0.64 1 calc R U P B 2
Cl4B Cl 0.0387(3) 0.4018(5) 0.8471(3) 0.0898(16) Uani 0.64 1 d D U P B 2
C3 C 0.9807(4) 0.5933(4) 0.6827(3) 0.072(2) Uani 1 1 d . . . . .
H3A H 1.026313 0.585566 0.710460 0.086 Uiso 1 1 calc R U . . .
H3B H 0.945604 0.618082 0.706482 0.086 Uiso 1 1 calc R U . . .
Cl5 Cl 0.9476(2) 0.50611(19) 0.65748(15) 0.1536(13) Uani 1 1 d . . . . .
Cl6 Cl 0.99743(13) 0.65493(18) 0.62318(12) 0.1164(10) Uani 1 1 d . . . . .

loop_
_atom_site_aniso_label
_atom_site_aniso_U_11
_atom_site_aniso_U_22
_atom_site_aniso_U_33
_atom_site_aniso_U_23
_atom_site_aniso_U_13
_atom_site_aniso_U_12
Pd1 0.01757(15) 0.01750(15) 0.01322(14) -0.00060(10) 0.00362(10) 0.00427(11)
Fe1 0.0198(3) 0.0268(3) 0.0233(3) -0.0060(2) 0.0050(2) 0.0050(2)
S11 0.0208(5) 0.0204(5) 0.0176(4) -0.0043(4) 0.0013(4) 0.0052(4)
S12 0.0191(5) 0.0189(4) 0.0175(4) -0.0020(3) 0.0008(3) 0.0056(3)
P11 0.0194(5) 0.0193(5) 0.0145(4) -0.0015(4) 0.0041(4) 0.0027(4)
P12 0.0208(5) 0.0250(5) 0.0162(5) -0.0005(4) 0.0030(4) 0.0085(4)
O11 0.0225(14) 0.0191(13) 0.0147(12) -0.0039(10) 0.0023(10) 0.0060(11)
O12 0.0252(15) 0.0189(13) 0.0294(15) -0.0028(11) 0.0086(12) 0.0045(11)
O13 0.0255(16) 0.050(2) 0.0383(18) -0.0195(15) 0.0043(14) 0.0038(14)
O14 0.0217(15) 0.0406(18) 0.0385(18) -0.0153(14) 0.0054(13) 0.0016(13)
O15 0.0197(14) 0.0264(15) 0.0322(16) -0.0092(12) -0.0048(12) 0.0078(12)
Na1 0.0237(8) 0.0244(8) 0.0256(8) -0.0021(6) 0.0040(6) 0.0059(6)
C71 0.0189(19) 0.026(2) 0.0168(18) -0.0041(15) 0.0038(15) 0.0005(15)
C72 0.024(2) 0.030(2) 0.0217(19) -0.0066(16) 0.0067(16) 0.0012(17)
C73 0.024(2) 0.041(3) 0.029(2) -0.0053(19) 0.0105(17) 0.0021(19)
C74 0.027(2) 0.039(3) 0.031(2) -0.0021(19) 0.0086(18) -0.0046(19)
C75 0.029(2) 0.026(2) 0.023(2) -0.0012(16) 0.0067(17) -0.0001(17)
C81 0.022(2) 0.034(2) 0.0178(18) -0.0014(16) 0.0029(15) 0.0119(17)
C82 0.033(2) 0.029(2) 0.027(2) 0.0013(17) 0.0068(18) 0.0108(18)
C83 0.036(3) 0.033(2) 0.032(2) -0.0006(19) 0.0061(19) 0.017(2)
C84 0.024(2) 0.050(3) 0.031(2) -0.006(2) -0.0009(18) 0.018(2)
C85 0.024(2) 0.039(2) 0.025(2) -0.0078(18) -0.0020(17) 0.0075(18)
C61 0.0201(19) 0.0202(18) 0.0174(18) 0.0032(14) 0.0033(14) 0.0031(15)
C62 0.027(2) 0.027(2) 0.0196(19) 0.0003(16) 0.0060(16) 0.0030(17)
C63 0.034(2) 0.019(2) 0.034(2) -0.0036(17) 0.0049(18) 0.0031(17)
C64 0.027(2) 0.024(2) 0.036(2) 0.0084(18) 0.0050(18) 0.0015(17)
C65 0.023(2) 0.034(2) 0.024(2) 0.0097(17) 0.0052(16) 0.0082(17)
C66 0.0188(19) 0.029(2) 0.0218(19) -0.0005(16) 0.0040(15) 0.0044(16)
C51 0.029(2) 0.0171(18) 0.0155(17) -0.0030(14) 0.0015(15) 0.0050(15)
C52 0.031(2) 0.023(2) 0.022(2) -0.0021(16) 0.0050(17) -0.0025(17)
C53 0.053(3) 0.023(2) 0.023(2) 0.0060(17) 0.008(2) 0.000(2)
C54 0.047(3) 0.029(2) 0.022(2) 0.0032(17) -0.0048(19) 0.006(2)
C55 0.033(2) 0.026(2) 0.030(2) -0.0047(18) -0.0027(18) 0.0064(18)
C56 0.027(2) 0.023(2) 0.0209(19) -0.0040(16) 0.0029(16) 0.0028(16)
C31 0.033(2) 0.024(2) 0.0174(18) 0.0008(15) 0.0028(16) 0.0018(17)
C36 0.054(3) 0.035(3) 0.034(2) 0.009(2) 0.017(2) 0.021(2)
C35 0.080(4) 0.030(3) 0.046(3) 0.013(2) 0.020(3) 0.015(3)
C34 0.067(4) 0.030(2) 0.026(2) -0.0017(19) 0.015(2) -0.009(2)
C33 0.037(3) 0.041(3) 0.031(2) 0.003(2) 0.011(2) -0.002(2)
C32 0.027(2) 0.029(2) 0.024(2) 0.0052(17) 0.0045(16) 0.0030(17)
C41 0.0169(19) 0.035(2) 0.0215(19) -0.0057(17) -0.0003(15) 0.0094(17)
C46 0.034(2) 0.037(3) 0.028(2) -0.0060(19) -0.0037(18) 0.008(2)
C45 0.043(3) 0.038(3) 0.048(3) -0.008(2) -0.004(2) 0.002(2)
C44 0.037(3) 0.054(3) 0.040(3) -0.025(2) -0.011(2) 0.015(2)
C43 0.039(3) 0.070(4) 0.024(2) -0.009(2) 0.000(2) 0.004(3)
C42 0.029(2) 0.053(3) 0.023(2) -0.004(2) 0.0011(18) 0.003(2)
C11 0.0191(18) 0.0189(18) 0.0166(17) -0.0005(14) 0.0057(14) 0.0011(14)
C12 0.0174(18) 0.0177(18) 0.0167(17) 0.0032(14) 0.0059(14) 0.0017(14)
C13 0.0221(19) 0.0185(18) 0.0154(17) -0.0011(14) 0.0039(14) 0.0014(15)
C14 0.0201(18) 0.0147(17) 0.0172(17) -0.0017(14) 0.0073(14) 0.0013(14)
C15 0.0165(18) 0.0194(18) 0.0208(18) 0.0022(15) 0.0025(14) 0.0019(14)
C16 0.0178(18) 0.0229(19) 0.0162(17) -0.0015(15) -0.0003(14) 0.0019(15)
C24 0.025(2) 0.035(2) 0.023(2) -0.0112(17) -0.0055(16) 0.0048(18)
C23 0.034(3) 0.034(3) 0.055(3) -0.013(2) 0.001(2) -0.001(2)
C22 0.025(2) 0.057(3) 0.058(3) -0.020(3) 0.016(2) -0.010(2)
C21 0.025(2) 0.069(4) 0.056(3) -0.024(3) 0.008(2) 0.006(2)
C20 0.032(3) 0.048(3) 0.043(3) -0.010(2) 0.016(2) 0.011(2)
C19 0.033(2) 0.035(2) 0.029(2) -0.0087(19) 0.0079(18) 0.0119(19)
C18 0.027(2) 0.024(2) 0.0225(19) -0.0045(16) 0.0036(16) 0.0026(16)
C17 0.028(2) 0.029(2) 0.0174(19) -0.0069(16) -0.0005(16) 0.0062(17)
B1 0.017(2) 0.017(2) 0.0167(19) 0.0028(16) 0.0002(15) 0.0014(16)
C121 0.0163(18) 0.0227(19) 0.0207(18) -0.0033(15) 0.0013(14) -0.0018(15)
C126 0.030(2) 0.026(2) 0.023(2) 0.0009(16) 0.0048(17) -0.0025(17)
C125 0.034(2) 0.045(3) 0.021(2) -0.0012(19) 0.0070(18) 0.001(2)
C124 0.038(3) 0.040(3) 0.029(2) -0.015(2) 0.0048(19) 0.007(2)
C123 0.053(3) 0.024(2) 0.037(3) -0.0087(19) 0.008(2) 0.002(2)
C122 0.041(3) 0.025(2) 0.028(2) -0.0035(17) 0.0094(19) -0.0028(19)
C111 0.022(2) 0.026(2) 0.0180(18) -0.0037(15) 0.0008(15) 0.0009(16)
C116 0.027(2) 0.044(3) 0.029(2) 0.002(2) -0.0050(18) -0.006(2)
C115 0.025(2) 0.072(4) 0.037(3) -0.003(3) -0.002(2) -0.013(2)
C114 0.019(2) 0.078(4) 0.039(3) -0.018(3) -0.009(2) 0.007(2)
C113 0.040(3) 0.047(3) 0.032(2) -0.005(2) -0.012(2) 0.017(2)
C112 0.030(2) 0.030(2) 0.030(2) -0.0007(18) -0.0037(18) 0.0033(18)
C101 0.026(2) 0.0160(18) 0.0177(18) -0.0018(14) 0.0026(15) -0.0028(15)
C106 0.032(2) 0.027(2) 0.028(2) 0.0031(17) 0.0057(18) 0.0062(18)
C105 0.046(3) 0.027(2) 0.029(2) 0.0082(18) -0.004(2) 0.008(2)
C104 0.057(3) 0.030(2) 0.019(2) 0.0040(17) -0.002(2) -0.007(2)
C103 0.049(3) 0.042(3) 0.022(2) -0.0030(19) 0.015(2) -0.010(2)
C102 0.029(2) 0.031(2) 0.024(2) -0.0010(17) 0.0055(17) -0.0014(18)
C131 0.024(2) 0.0215(19) 0.0125(17) 0.0027(14) 0.0005(14) -0.0011(15)
C132 0.028(2) 0.022(2) 0.0219(19) 0.0020(16) 0.0024(16) 0.0019(16)
C133 0.042(3) 0.0182(19) 0.022(2) -0.0002(16) -0.0003(18) -0.0010(18)
C134 0.037(2) 0.030(2) 0.0178(19) 0.0019(16) -0.0038(17) -0.0149(19)
C135 0.024(2) 0.035(2) 0.023(2) 0.0026(17) -0.0003(16) -0.0051(18)
C136 0.024(2) 0.025(2) 0.0190(18) -0.0006(15) -0.0029(15) -0.0014(16)
Cl2 0.0830(13) 0.161(2) 0.0449(9) -0.0145(11) 0.0123(9) 0.0308(14)
C1A 0.035(3) 0.090(4) 0.081(4) -0.040(4) 0.019(3) -0.007(3)
Cl1A 0.0672(13) 0.0816(14) 0.159(2) -0.0563(15) 0.0219(14) -0.0106(11)
C1B 0.035(3) 0.090(4) 0.081(4) -0.040(4) 0.019(3) -0.007(3)
Cl1B 0.0672(13) 0.0816(14) 0.159(2) -0.0563(15) 0.0219(14) -0.0106(11)
Cl3 0.0846(15) 0.124(2) 0.146(2) 0.0520(17) -0.0079(14) 0.0322(13)
C2A 0.042(2) 0.087(4) 0.060(4) -0.021(3) -0.017(2) 0.048(2)
Cl4A 0.0403(19) 0.085(2) 0.142(5) -0.037(3) 0.005(3) 0.0139(19)
C2B 0.042(2) 0.087(4) 0.060(4) -0.021(3) -0.017(2) 0.048(2)
Cl4B 0.0403(19) 0.085(2) 0.142(5) -0.037(3) 0.005(3) 0.0139(19)
C3 0.070(4) 0.087(5) 0.053(4) -0.017(4) -0.007(3) 0.030(4)
Cl5 0.188(3) 0.126(2) 0.133(2) -0.057(2) -0.032(2) -0.025(2)
Cl6 0.0833(15) 0.165(2) 0.1156(18) 0.0343(17) 0.0692(14) 0.0506(15)

loop_
_atom_type_symbol
_atom_type_description
_atom_type_scat_dispersion_real
_atom_type_scat_dispersion_imag
_atom_type_scat_source
C C 0.0033 0.0016 'International Tables Vol C Tables 4.2.6.8 and 6.1.1.4'
H H 0.0000 0.0000 'International Tables Vol C Tables 4.2.6.8 and 6.1.1.4'
B B 0.0013 0.0007 'International Tables Vol C Tables 4.2.6.8 and 6.1.1.4'
Cl Cl 0.1484 0.1585 'International Tables Vol C Tables 4.2.6.8 and 6.1.1.4'
Fe Fe 0.3463 0.8444 'International Tables Vol C Tables 4.2.6.8 and 6.1.1.4'
Na Na 0.0362 0.0249 'International Tables Vol C Tables 4.2.6.8 and 6.1.1.4'
O O 0.0106 0.0060 'International Tables Vol C Tables 4.2.6.8 and 6.1.1.4'
P P 0.1023 0.0942 'International Tables Vol C Tables 4.2.6.8 and 6.1.1.4'
Pd Pd -0.9988 1.0072 'International Tables Vol C Tables 4.2.6.8 and 6.1.1.4'
S S 0.1246 0.1234 'International Tables Vol C Tables 4.2.6.8 and 6.1.1.4'

loop_
_geom_angle_atom_site_label_1
_geom_angle_atom_site_label_2
_geom_angle_atom_site_label_3
_geom_angle
_geom_angle_site_symmetry_1
_geom_angle_site_symmetry_3
_geom_angle_publ_flag
S11 Pd1 P11 88.19(4) . . ?
S11 Pd1 S12 88.41(4) . . ?
P11 Pd1 S12 169.56(4) . . ?
S11 Pd1 P12 163.14(4) . . ?
P11 Pd1 P12 96.94(4) . . ?
S12 Pd1 P12 89.11(4) . . ?
C71 Fe1 C75 41.93(16) . . ?
C71 Fe1 C81 108.69(16) . . ?
C75 Fe1 C81 109.64(16) . . ?
C71 Fe1 C82 108.87(17) . . ?
C75 Fe1 C82 138.02(17) . . ?
C81 Fe1 C82 41.35(17) . . ?
C71 Fe1 C72 41.58(15) . . ?
C75 Fe1 C72 69.33(17) . . ?
C81 Fe1 C72 138.34(17) . . ?
C82 Fe1 C72 110.57(18) . . ?
C71 Fe1 C85 138.34(16) . . ?
C75 Fe1 C85 110.91(18) . . ?
C81 Fe1 C85 41.22(17) . . ?
C82 Fe1 C85 68.97(19) . . ?
C72 Fe1 C85 179.5(2) . . ?
C71 Fe1 C83 138.12(18) . . ?
C75 Fe1 C83 178.40(17) . . ?
C81 Fe1 C83 68.77(17) . . ?
C82 Fe1 C83 40.66(17) . . ?
C72 Fe1 C83 111.73(18) . . ?
C85 Fe1 C83 68.02(19) . . ?
C71 Fe1 C84 177.00(18) . . ?
C75 Fe1 C84 139.85(19) . . ?
C81 Fe1 C84 68.69(17) . . ?
C82 Fe1 C84 68.23(19) . . ?
C72 Fe1 C84 139.60(17) . . ?
C85 Fe1 C84 40.44(17) . . ?
C83 Fe1 C84 40.0(2) . . ?
C71 Fe1 C74 69.45(17) . . ?
C75 Fe1 C74 40.64(17) . . ?
C81 Fe1 C74 138.80(18) . . ?
C82 Fe1 C74 178.32(19) . . ?
C72 Fe1 C74 68.26(18) . . ?
C85 Fe1 C74 112.20(19) . . ?
C83 Fe1 C74 140.71(18) . . ?
C84 Fe1 C74 113.4(2) . . ?
C71 Fe1 C73 69.08(16) . . ?
C75 Fe1 C73 68.32(17) . . ?
C81 Fe1 C73 177.68(17) . . ?
C82 Fe1 C73 139.55(18) . . ?
C72 Fe1 C73 40.28(17) . . ?
C85 Fe1 C73 140.17(18) . . ?
C83 Fe1 C73 113.27(18) . . ?
C84 Fe1 C73 113.55(18) . . ?
C74 Fe1 C73 40.21(18) . . ?
C11 S11 Pd1 104.75(13) . . ?
C12 S12 Pd1 104.18(13) . . ?
C12 S12 Na1 88.41(12) . 3_666 ?
Pd1 S12 Na1 98.64(5) . 3_666 ?
C71 P11 C61 107.78(18) . . ?
C71 P11 C51 102.08(18) . . ?
C61 P11 C51 104.98(18) . . ?
C71 P11 Pd1 110.20(13) . . ?
C61 P11 Pd1 114.08(13) . . ?
C51 P11 Pd1 116.73(12) . . ?
C81 P12 C41 102.41(19) . . ?
C81 P12 C31 105.0(2) . . ?
C41 P12 C31 101.84(19) . . ?
C81 P12 Pd1 123.43(13) . . ?
C41 P12 Pd1 114.89(14) . . ?
C31 P12 Pd1 106.93(14) . . ?
C14 O11 C17 117.3(3) . . ?
C14 O11 Na1 121.5(2) . . ?
C17 O11 Na1 119.5(2) . . ?
C19 O12 C18 113.0(3) . . ?
C19 O12 Na1 111.0(2) . . ?
C18 O12 Na1 104.9(2) . . ?
C21 O13 C20 114.7(4) . . ?
C21 O13 Na1 111.3(3) . . ?
C20 O13 Na1 112.5(3) . . ?
C22 O14 C23 110.9(4) . . ?
C22 O14 Na1 114.6(3) . . ?
C23 O14 Na1 115.0(3) . . ?
C15 O15 C24 119.6(3) . . ?
C15 O15 Na1 123.1(2) . . ?
C24 O15 Na1 116.5(2) . . ?
O15 Na1 O11 64.99(10) . . ?
O15 Na1 O14 68.97(11) . . ?
O11 Na1 O14 123.58(12) . . ?
O15 Na1 O12 118.25(11) . . ?
O11 Na1 O12 65.95(9) . . ?
O14 Na1 O12 113.36(12) . . ?
O15 Na1 O13 135.28(13) . . ?
O11 Na1 O13 132.69(12) . . ?
O14 Na1 O13 68.80(11) . . ?
O12 Na1 O13 67.61(11) . . ?
O15 Na1 S12 103.74(10) . 3_666 ?
O11 Na1 S12 100.13(9) . 3_666 ?
O14 Na1 S12 121.33(10) . 3_666 ?
O12 Na1 S12 119.75(9) . 3_666 ?
O13 Na1 S12 110.20(10) . 3_666 ?
C72 C71 C75 106.6(3) . . ?
C72 C71 P11 129.7(3) . . ?
C75 C71 P11 123.7(3) . . ?
C72 C71 Fe1 70.4(2) . . ?
C75 C71 Fe1 69.3(2) . . ?
P11 C71 Fe1 124.7(2) . . ?
C73 C72 C71 108.3(4) . . ?
C73 C72 Fe1 70.9(2) . . ?
C71 C72 Fe1 68.1(2) . . ?
C73 C72 H72 125.8 . . ?
C71 C72 H72 125.8 . . ?
Fe1 C72 H72 126.7 . . ?
C72 C73 C74 108.5(4) . . ?
C72 C73 Fe1 68.8(2) . . ?
C74 C73 Fe1 69.5(2) . . ?
C72 C73 H73 125.8 . . ?
C74 C73 H73 125.8 . . ?
Fe1 C73 H73 127.6 . . ?
C75 C74 C73 108.2(4) . . ?
C75 C74 Fe1 68.2(2) . . ?
C73 C74 Fe1 70.3(3) . . ?
C75 C74 H74 125.9 . . ?
C73 C74 H74 125.9 . . ?
Fe1 C74 H74 127.1 . . ?
C74 C75 C71 108.4(4) . . ?
C74 C75 Fe1 71.2(3) . . ?
C71 C75 Fe1 68.7(2) . . ?
C74 C75 H75 125.8 . . ?
C71 C75 H75 125.8 . . ?
Fe1 C75 H75 125.9 . . ?
C85 C81 C82 107.1(4) . . ?
C85 C81 P12 124.7(3) . . ?
C82 C81 P12 128.1(3) . . ?
C85 C81 Fe1 69.7(2) . . ?
C82 C81 Fe1 69.5(2) . . ?
P12 C81 Fe1 122.5(2) . . ?
C83 C82 C81 107.7(4) . . ?
C83 C82 Fe1 70.3(3) . . ?
C81 C82 Fe1 69.2(2) . . ?
C83 C82 H82 126.2 . . ?
C81 C82 H82 126.2 . . ?
Fe1 C82 H82 126.0 . . ?
C84 C83 C82 108.7(4) . . ?
C84 C83 Fe1 70.2(3) . . ?
C82 C83 Fe1 69.1(2) . . ?
C84 C83 H83 125.7 . . ?
C82 C83 H83 125.7 . . ?
Fe1 C83 H83 126.6 . . ?
C83 C84 C85 108.5(4) . . ?
C83 C84 Fe1 69.8(3) . . ?
C85 C84 Fe1 69.2(2) . . ?
C83 C84 H84 125.8 . . ?
C85 C84 H84 125.8 . . ?
Fe1 C84 H84 126.8 . . ?
C84 C85 C81 108.1(4) . . ?
C84 C85 Fe1 70.4(2) . . ?
C81 C85 Fe1 69.1(2) . . ?
C84 C85 H85 126.0 . . ?
C81 C85 H85 126.0 . . ?
Fe1 C85 H85 126.2 . . ?
C62 C61 C66 119.2(4) . . ?
C62 C61 P11 122.4(3) . . ?
C66 C61 P11 118.4(3) . . ?
C63 C62 C61 120.1(4) . . ?
C63 C62 H62 120.0 . . ?
C61 C62 H62 120.0 . . ?
C62 C63 C64 120.7(4) . . ?
C62 C63 H63 119.7 . . ?
C64 C63 H63 119.7 . . ?
C65 C64 C63 119.5(4) . . ?
C65 C64 H64 120.3 . . ?
C63 C64 H64 120.3 . . ?
C64 C65 C66 120.5(4) . . ?
C64 C65 H65 119.8 . . ?
C66 C65 H65 119.8 . . ?
C65 C66 C61 119.9(4) . . ?
C65 C66 H66 120.0 . . ?
C61 C66 H66 120.0 . . ?
C52 C51 C56 118.9(4) . . ?
C52 C51 P11 120.9(3) . . ?
C56 C51 P11 120.1(3) . . ?
C53 C52 C51 120.9(4) . . ?
C53 C52 H52 119.6 . . ?
C51 C52 H52 119.6 . . ?
C52 C53 C54 120.0(4) . . ?
C52 C53 H53 120.0 . . ?
C54 C53 H53 120.0 . . ?
C55 C54 C53 119.8(4) . . ?
C55 C54 H54 120.1 . . ?
C53 C54 H54 120.1 . . ?
C54 C55 C56 120.4(4) . . ?
C54 C55 H55 119.8 . . ?
C56 C55 H55 119.8 . . ?
C55 C56 C51 120.0(4) . . ?
C55 C56 H56 120.0 . . ?
C51 C56 H56 120.0 . . ?
C32 C31 C36 117.8(4) . . ?
C32 C31 P12 117.6(3) . . ?
C36 C31 P12 124.6(3) . . ?
C31 C36 C35 120.6(4) . . ?
C31 C36 H36 119.7 . . ?
C35 C36 H36 119.7 . . ?
C34 C35 C36 120.7(5) . . ?
C34 C35 H35 119.7 . . ?
C36 C35 H35 119.7 . . ?
C33 C34 C35 119.5(5) . . ?
C33 C34 H34 120.3 . . ?
C35 C34 H34 120.3 . . ?
C34 C33 C32 120.5(5) . . ?
C34 C33 H33 119.7 . . ?
C32 C33 H33 119.7 . . ?
C31 C32 C33 120.8(4) . . ?
C31 C32 H32 119.6 . . ?
C33 C32 H32 119.6 . . ?
C46 C41 C42 118.7(4) . . ?
C46 C41 P12 120.1(3) . . ?
C42 C41 P12 121.1(4) . . ?
C41 C46 C45 121.1(4) . . ?
C41 C46 H46 119.4 . . ?
C45 C46 H46 119.4 . . ?
C44 C45 C46 119.3(5) . . ?
C44 C45 H45 120.3 . . ?
C46 C45 H45 120.3 . . ?
C43 C44 C45 120.3(5) . . ?
C43 C44 H44 119.9 . . ?
C45 C44 H44 119.9 . . ?
C44 C43 C42 120.4(5) . . ?
C44 C43 H43 119.8 . . ?
C42 C43 H43 119.8 . . ?
C43 C42 C41 120.2(5) . . ?
C43 C42 H42 119.9 . . ?
C41 C42 H42 119.9 . . ?
C12 C11 C16 120.0(3) . . ?
C12 C11 S11 121.4(3) . . ?
C16 C11 S11 118.6(3) . . ?
C11 C12 C13 120.3(3) . . ?
C11 C12 S12 120.8(3) . . ?
C13 C12 S12 118.8(3) . . ?
C14 C13 C12 119.5(3) . . ?
C14 C13 H13 120.3 . . ?
C12 C13 H13 120.3 . . ?
C13 C14 O11 124.5(3) . . ?
C13 C14 C15 120.5(3) . . ?
O11 C14 C15 115.0(3) . . ?
O15 C15 C16 125.7(3) . . ?
O15 C15 C14 114.4(3) . . ?
C16 C15 C14 119.9(3) . . ?
C15 C16 C11 119.8(3) . . ?
C15 C16 H16 120.1 . . ?
C11 C16 H16 120.1 . . ?
O15 C24 C23 108.9(3) . . ?
O15 C24 H24A 109.9 . . ?
C23 C24 H24A 109.9 . . ?
O15 C24 H24B 109.9 . . ?
C23 C24 H24B 109.9 . . ?
H24A C24 H24B 108.3 . . ?
O14 C23 C24 109.7(4) . . ?
O14 C23 H23A 109.7 . . ?
C24 C23 H23A 109.7 . . ?
O14 C23 H23B 109.7 . . ?
C24 C23 H23B 109.7 . . ?
H23A C23 H23B 108.2 . . ?
O14 C22 C21 108.8(4) . . ?
O14 C22 H22A 109.9 . . ?
C21 C22 H22A 109.9 . . ?
O14 C22 H22B 109.9 . . ?
C21 C22 H22B 109.9 . . ?
H22A C22 H22B 108.3 . . ?
O13 C21 C22 111.1(4) . . ?
O13 C21 H21A 109.4 . . ?
C22 C21 H21A 109.4 . . ?
O13 C21 H21B 109.4 . . ?
C22 C21 H21B 109.4 . . ?
H21A C21 H21B 108.0 . . ?
O13 C20 C19 108.2(4) . . ?
O13 C20 H20A 110.1 . . ?
C19 C20 H20A 110.1 . . ?
O13 C20 H20B 110.1 . . ?
C19 C20 H20B 110.1 . . ?
H20A C20 H20B 108.4 . . ?
O12 C19 C20 107.2(4) . . ?
O12 C19 H19A 110.3 . . ?
C20 C19 H19A 110.3 . . ?
O12 C19 H19B 110.3 . . ?
C20 C19 H19B 110.3 . . ?
H19A C19 H19B 108.5 . . ?
O12 C18 C17 107.6(3) . . ?
O12 C18 H18A 110.2 . . ?
C17 C18 H18A 110.2 . . ?
O12 C18 H18B 110.2 . . ?
C17 C18 H18B 110.2 . . ?
H18A C18 H18B 108.5 . . ?
O11 C17 C18 107.3(3) . . ?
O11 C17 H17A 110.2 . . ?
C18 C17 H17A 110.2 . . ?
O11 C17 H17B 110.2 . . ?
C18 C17 H17B 110.2 . . ?
H17A C17 H17B 108.5 . . ?
C111 B1 C121 105.0(3) . . ?
C111 B1 C131 114.7(3) . . ?
C121 B1 C131 110.5(3) . . ?
C111 B1 C101 113.0(3) . . ?
C121 B1 C101 110.4(3) . . ?
C131 B1 C101 103.4(3) . . ?
C122 C121 C126 115.0(4) . . ?
C122 C121 B1 123.5(3) . . ?
C126 C121 B1 121.4(3) . . ?
C125 C126 C121 122.7(4) . . ?
C125 C126 H126 118.7 . . ?
C121 C126 H126 118.7 . . ?
C126 C125 C124 120.2(4) . . ?
C126 C125 H125 119.9 . . ?
C124 C125 H125 119.9 . . ?
C123 C124 C125 119.1(4) . . ?
C123 C124 H124 120.5 . . ?
C125 C124 H124 120.5 . . ?
C124 C123 C122 120.1(4) . . ?
C124 C123 H123 119.9 . . ?
C122 C123 H123 119.9 . . ?
C123 C122 C121 122.9(4) . . ?
C123 C122 H122 118.5 . . ?
C121 C122 H122 118.5 . . ?
C116 C111 C112 114.8(4) . . ?
C116 C111 B1 119.7(4) . . ?
C112 C111 B1 125.2(4) . . ?
C115 C116 C111 123.6(5) . . ?
C115 C116 H116 118.2 . . ?
C111 C116 H116 118.2 . . ?
C114 C115 C116 119.1(5) . . ?
C114 C115 H115 120.4 . . ?
C116 C115 H115 120.4 . . ?
C115 C114 C113 119.8(4) . . ?
C115 C114 H114 120.1 . . ?
C113 C114 H114 120.1 . . ?
C114 C113 C112 119.9(5) . . ?
C114 C113 H113 120.1 . . ?
C112 C113 H113 120.1 . . ?
C113 C112 C111 122.6(4) . . ?
C113 C112 H112 118.7 . . ?
C111 C112 H112 118.7 . . ?
C106 C101 C102 114.2(4) . . ?
C106 C101 B1 121.0(3) . . ?
C102 C101 B1 124.7(4) . . ?
C105 C106 C101 123.8(4) . . ?
C105 C106 H106 118.1 . . ?
C101 C106 H106 118.1 . . ?
C104 C105 C106 120.0(4) . . ?
C104 C105 H105 120.0 . . ?
C106 C105 H105 120.0 . . ?
C103 C104 C105 118.5(4) . . ?
C103 C104 H104 120.7 . . ?
C105 C104 H104 120.7 . . ?
C104 C103 C102 120.8(4) . . ?
C104 C103 H103 119.6 . . ?
C102 C103 H103 119.6 . . ?
C103 C102 C101 122.7(4) . . ?
C103 C102 H102 118.7 . . ?
C101 C102 H102 118.7 . . ?
C132 C131 C136 115.7(4) . . ?
C132 C131 B1 124.3(3) . . ?
C136 C131 B1 119.6(3) . . ?
C133 C132 C131 121.9(4) . . ?
C133 C132 H132 119.1 . . ?
C131 C132 H132 119.1 . . ?
C134 C133 C132 121.2(4) . . ?
C134 C133 H133 119.4 . . ?
C132 C133 H133 119.4 . . ?
C133 C134 C135 118.4(4) . . ?
C133 C134 H134 120.8 . . ?
C135 C134 H134 120.8 . . ?
C134 C135 C136 120.6(4) . . ?
C134 C135 H135 119.7 . . ?
C136 C135 H135 119.7 . . ?
C135 C136 C131 122.2(4) . . ?
C135 C136 H136 118.9 . . ?
C131 C136 H136 118.9 . . ?
Cl1A C1A Cl2 113.0(3) . . ?
Cl1A C1A H1A1 109.0 . . ?
Cl2 C1A H1A1 109.0 . . ?
Cl1A C1A H1A2 109.0 . . ?
Cl2 C1A H1A2 109.0 . . ?
H1A1 C1A H1A2 107.8 . . ?
Cl2 C1B Cl1B 112.7(13) . . ?
Cl2 C1B H1B1 109.0 . . ?
Cl1B C1B H1B1 109.0 . . ?
Cl2 C1B H1B2 109.0 . . ?
Cl1B C1B H1B2 109.0 . . ?
H1B1 C1B H1B2 107.8 . . ?
Cl3 C2A Cl4A 133.7(12) . . ?
Cl3 C2A H2A1 103.8 . . ?
Cl4A C2A H2A1 103.8 . . ?
Cl3 C2A H2A2 103.8 . . ?
Cl4A C2A H2A2 103.8 . . ?
H2A1 C2A H2A2 105.4 . . ?
Cl4B C2B Cl3 121.4(5) . . ?
Cl4B C2B H2B1 107.0 . . ?
Cl3 C2B H2B1 107.0 . . ?
Cl4B C2B H2B2 107.0 . . ?
Cl3 C2B H2B2 107.0 . . ?
H2B1 C2B H2B2 106.7 . . ?
Cl5 C3 Cl6 113.2(4) . . ?
Cl5 C3 H3A 108.9 . . ?
Cl6 C3 H3A 108.9 . . ?
Cl5 C3 H3B 108.9 . . ?
Cl6 C3 H3B 108.9 . . ?
H3A C3 H3B 107.7 . . ?

loop_
_geom_bond_atom_site_label_1
_geom_bond_atom_site_label_2
_geom_bond_distance
_geom_bond_site_symmetry_2
_geom_bond_publ_flag
Pd1 S11 2.2902(12) . ?
Pd1 P11 2.3060(12) . ?
Pd1 S12 2.3115(11) . ?
Pd1 P12 2.3288(11) . ?
Fe1 C71 2.010(4) . ?
Fe1 C75 2.018(4) . ?
Fe1 C81 2.032(4) . ?
Fe1 C82 2.036(5) . ?
Fe1 C72 2.040(4) . ?
Fe1 C85 2.041(4) . ?
Fe1 C83 2.052(5) . ?
Fe1 C84 2.057(4) . ?
Fe1 C74 2.057(5) . ?
Fe1 C73 2.069(4) . ?
S11 C11 1.763(4) . ?
S12 C12 1.769(4) . ?
S12 Na1 2.953(2) 3_666 ?
P11 C71 1.793(4) . ?
P11 C61 1.817(4) . ?
P11 C51 1.831(4) . ?
P12 C81 1.821(4) . ?
P12 C41 1.827(4) . ?
P12 C31 1.832(4) . ?
O11 C14 1.383(4) . ?
O11 C17 1.421(4) . ?
O11 Na1 2.393(3) . ?
O12 C19 1.416(5) . ?
O12 C18 1.429(5) . ?
O12 Na1 2.448(3) . ?
O13 C21 1.428(6) . ?
O13 C20 1.431(6) . ?
O13 Na1 2.513(3) . ?
O14 C22 1.413(5) . ?
O14 C23 1.429(6) . ?
O14 Na1 2.404(3) . ?
O15 C15 1.372(5) . ?
O15 C24 1.436(5) . ?
O15 Na1 2.364(3) . ?
C71 C72 1.438(5) . ?
C71 C75 1.441(6) . ?
C72 C73 1.415(6) . ?
C72 H72 0.9500 . ?
C73 C74 1.418(6) . ?
C73 H73 0.9500 . ?
C74 C75 1.416(6) . ?
C74 H74 0.9500 . ?
C75 H75 0.9500 . ?
C81 C85 1.434(6) . ?
C81 C82 1.436(6) . ?
C82 C83 1.420(6) . ?
C82 H82 0.9500 . ?
C83 C84 1.405(7) . ?
C83 H83 0.9500 . ?
C84 C85 1.416(6) . ?
C84 H84 0.9500 . ?
C85 H85 0.9500 . ?
C61 C62 1.390(5) . ?
C61 C66 1.398(5) . ?
C62 C63 1.385(6) . ?
C62 H62 0.9500 . ?
C63 C64 1.389(6) . ?
C63 H63 0.9500 . ?
C64 C65 1.376(6) . ?
C64 H64 0.9500 . ?
C65 C66 1.395(6) . ?
C65 H65 0.9500 . ?
C66 H66 0.9500 . ?
C51 C52 1.390(6) . ?
C51 C56 1.395(6) . ?
C52 C53 1.376(6) . ?
C52 H52 0.9500 . ?
C53 C54 1.384(7) . ?
C53 H53 0.9500 . ?
C54 C55 1.380(7) . ?
C54 H54 0.9500 . ?
C55 C56 1.386(6) . ?
C55 H55 0.9500 . ?
C56 H56 0.9500 . ?
C31 C32 1.381(6) . ?
C31 C36 1.383(6) . ?
C36 C35 1.387(7) . ?
C36 H36 0.9500 . ?
C35 C34 1.364(8) . ?
C35 H35 0.9500 . ?
C34 C33 1.357(7) . ?
C34 H34 0.9500 . ?
C33 C32 1.388(6) . ?
C33 H33 0.9500 . ?
C32 H32 0.9500 . ?
C41 C46 1.375(7) . ?
C41 C42 1.395(6) . ?
C46 C45 1.389(7) . ?
C46 H46 0.9500 . ?
C45 C44 1.379(7) . ?
C45 H45 0.9500 . ?
C44 C43 1.370(8) . ?
C44 H44 0.9500 . ?
C43 C42 1.380(7) . ?
C43 H43 0.9500 . ?
C42 H42 0.9500 . ?
C11 C12 1.383(5) . ?
C11 C16 1.402(5) . ?
C12 C13 1.397(5) . ?
C13 C14 1.378(5) . ?
C13 H13 0.9500 . ?
C14 C15 1.403(5) . ?
C15 C16 1.376(5) . ?
C16 H16 0.9500 . ?
C24 C23 1.490(7) . ?
C24 H24A 0.9900 . ?
C24 H24B 0.9900 . ?
C23 H23A 0.9900 . ?
C23 H23B 0.9900 . ?
C22 C21 1.499(8) . ?
C22 H22A 0.9900 . ?
C22 H22B 0.9900 . ?
C21 H21A 0.9900 . ?
C21 H21B 0.9900 . ?
C20 C19 1.492(7) . ?
C20 H20A 0.9900 . ?
C20 H20B 0.9900 . ?
C19 H19A 0.9900 . ?
C19 H19B 0.9900 . ?
C18 C17 1.500(5) . ?
C18 H18A 0.9900 . ?
C18 H18B 0.9900 . ?
C17 H17A 0.9900 . ?
C17 H17B 0.9900 . ?
B1 C111 1.629(6) . ?
B1 C121 1.634(6) . ?
B1 C131 1.655(6) . ?
B1 C101 1.656(5) . ?
C121 C122 1.396(6) . ?
C121 C126 1.406(5) . ?
C126 C125 1.379(6) . ?
C126 H126 0.9500 . ?
C125 C124 1.392(7) . ?
C125 H125 0.9500 . ?
C124 C123 1.366(7) . ?
C124 H124 0.9500 . ?
C123 C122 1.393(6) . ?
C123 H123 0.9500 . ?
C122 H122 0.9500 . ?
C111 C116 1.396(6) . ?
C111 C112 1.398(6) . ?
C116 C115 1.395(6) . ?
C116 H116 0.9500 . ?
C115 C114 1.374(8) . ?
C115 H115 0.9500 . ?
C114 C113 1.380(8) . ?
C114 H114 0.9500 . ?
C113 C112 1.395(6) . ?
C113 H113 0.9500 . ?
C112 H112 0.9500 . ?
C101 C106 1.395(6) . ?
C101 C102 1.396(6) . ?
C106 C105 1.384(6) . ?
C106 H106 0.9500 . ?
C105 C104 1.377(7) . ?
C105 H105 0.9500 . ?
C104 C103 1.370(7) . ?
C104 H104 0.9500 . ?
C103 C102 1.394(6) . ?
C103 H103 0.9500 . ?
C102 H102 0.9500 . ?
C131 C132 1.399(6) . ?
C131 C136 1.405(6) . ?
C132 C133 1.393(6) . ?
C132 H132 0.9500 . ?
C133 C134 1.370(6) . ?
C133 H133 0.9500 . ?
C134 C135 1.386(6) . ?
C134 H134 0.9500 . ?
C135 C136 1.387(6) . ?
C135 H135 0.9500 . ?
C136 H136 0.9500 . ?
Cl2 C1B 1.726(10) . ?
Cl2 C1A 1.754(6) . ?
C1A Cl1A 1.752(6) . ?
C1A H1A1 0.9900 . ?
C1A H1A2 0.9900 . ?
C1B Cl1B 1.733(9) . ?
C1B H1B1 0.9900 . ?
C1B H1B2 0.9900 . ?
Cl3 C2A 1.397(13) . ?
Cl3 C2B 1.745(9) . ?
C2A Cl4A 1.672(12) . ?
C2A H2A1 0.9900 . ?
C2A H2A2 0.9900 . ?
C2B Cl4B 1.709(9) . ?
C2B H2B1 0.9900 . ?
C2B H2B2 0.9900 . ?
C3 Cl5 1.706(8) . ?
C3 Cl6 1.754(8) . ?
C3 H3A 0.9900 . ?
C3 H3B 0.9900 . ?
